data_4320255
loop_
_publ_author_name
'M\`onica Soler'
'Pau Artus'
'Kirsten Folting'
'John C. Huffman'
'David N. Hendrickson'
'George Christou'

_publ_section_title
;
 Single-Molecule Magnets: Preparation and Properties of Mixed-Carboxylate
 Complexes [Mn12O12(O2CR)8(O2CR')8(H2O)4]
;
_journal_name_full 'Inorganic Chemistry'
_journal_page_first 4902
_journal_page_last 4912
_journal_paper_doi 10.1021/ic0104048
_journal_volume 40
_journal_year 2001
_chemical_formula_sum 'C65 H106 Cl18 Mn12 O48'
_chemical_formula_weight 2952.93
_space_group_IT_number 2
_symmetry_cell_setting triclinic
_symmetry_space_group_name_Hall '-P 1'
_symmetry_space_group_name_H-M 'P -1'
_audit_creation_method 'minor manual editing of SDT2CIF v. 1.2 BETA  output'
_cell_angle_alpha 103.916(2)
_cell_angle_beta 104.504(3)
_cell_angle_gamma 94.232(3)
_cell_formula_units_Z 2
_cell_length_a 15.7620(8)
_cell_length_b 16.2456(8)
_cell_length_c 23.82180
_cell_measurement_temperature 108.
_cell_volume 5673.6(4)
_computing_cell_refinement 'XTEL, local package'
_computing_data_collection 'NPS, local program'
_computing_data_reduction 'XTEL, local package'
_computing_molecular_graphics 'XTEL, local package'
_computing_publication_material 'XTEL, local package'
_computing_structure_refinement 'XTEL, local package'
_computing_structure_solution MULTAN78
_diffrn_ambient_temperature 108.
_diffrn_measured_fraction_theta_full 0
_diffrn_measured_fraction_theta_max 1
_diffrn_measurement_device_type 'refurbished Picker diffractometer'
_diffrn_measurement_method '\q/2\q scans'
_diffrn_radiation_type 'Mo K\a'
_diffrn_radiation_wavelength 0.71069
_diffrn_reflns_av_R_equivalents 0.045
_diffrn_reflns_limit_h_max 20
_diffrn_reflns_limit_h_min -18
_diffrn_reflns_limit_k_max 21
_diffrn_reflns_limit_k_min -19
_diffrn_reflns_limit_l_max 29
_diffrn_reflns_limit_l_min -30
_diffrn_reflns_number 40973
_diffrn_reflns_theta_full 0
_diffrn_reflns_theta_max 27.6096
_diffrn_reflns_theta_min 3.47613
_exptl_absorpt_coefficient_mu 1.7909
_exptl_absorpt_correction_type none
_exptl_absorpt_process_details none
_exptl_crystal_colour black
_exptl_crystal_density_diffrn 1.729
_exptl_crystal_density_method 'not measured'
_exptl_crystal_description 'irregular fragment'
_exptl_crystal_F_000 2972
_exptl_crystal_size_max .40
_exptl_crystal_size_mid .35
_exptl_crystal_size_min .35
_refine_diff_density_max 1.45
_refine_diff_density_min -1.34
_refine_ls_abs_structure_details none
_refine_ls_extinction_coef 0.000000014(6)
_refine_ls_extinction_expression
;
Larson, A. C. (1967).  Acta Cryst. 23, p. 664.  Eq. (3)
;
_refine_ls_extinction_method Zachariasen
_refine_ls_goodness_of_fit_ref 2.0252
_refine_ls_matrix_type full
_refine_ls_number_parameters 1331
_refine_ls_number_reflns 45490
_refine_ls_R_factor_gt 0.0556
_refine_ls_shift/su_max 0.5193
_refine_ls_structure_factor_coef F
_refine_ls_weighting_details w^-1^=\s^2^(F)+(.04F)^2^
_refine_ls_weighting_scheme calc
_refine_ls_wR_factor_ref 0.0534
_reflns_number_gt 15789
_reflns_number_total 25781
_reflns_threshold_expression F^2^>2.33\s(F^2^)
_cod_data_source_file ic0104048_1.cif
_cod_data_source_block MSC99051
_cod_original_cell_volume 5673.5(4)
_cod_database_code 4320255

loop_
_symmetry_equiv_pos_as_xyz
x,y,z
-x,-y,-z

loop_
_atom_site_label
_atom_site_type_symbol
_atom_site_fract_x
_atom_site_fract_y
_atom_site_fract_z
_atom_site_U_iso_or_equiv
_atom_site_adp_type
_atom_site_occupancy
_atom_site_disorder_group
_atom_site_disorder_assembly
MN1 MN 0.83275(5) 0.97046(4) 0.29719(3) 0.0267(3) Uani 1 0 .
MN2 MN 0.75637(5) 0.79955(4) 0.25884(3) 0.0229(3) Uani 1 0 .
MN3 MN 0.68216(5) 0.61632(4) 0.22241(3) 0.0239(3) Uani 1 0 .
MN4 MN 0.60767(5) 0.44547(5) 0.18698(3) 0.0298(3) Uani 1 0 .
MN5 MN 0.92222(5) 0.64525(4) 0.13088(3) 0.0268(3) Uani 1 0 .
MN6 MN 0.86166(5) 0.67042(4) 0.23272(3) 0.0229(3) Uani 1 0 .
MN7 MN 0.79309(5) 0.69685(4) 0.33904(3) 0.0236(3) Uani 1 0 .
MN8 MN 0.72795(5) 0.71380(5) 0.43889(3) 0.0293(3) Uani 1 0 .
MN9 MN 0.91404(5) 0.85360(4) 0.19126(3) 0.0256(3) Uani 1 0 .
MN10 MN 0.76134(5) 0.90205(4) 0.40418(3) 0.0264(3) Uani 1 0 .
MN11 MN 0.63976(5) 0.53083(5) 0.33403(3) 0.0330(3) Uani 1 0 .
MN12 MN 0.77522(5) 0.47810(4) 0.12824(3) 0.0281(3) Uani 1 0 .
O13 O 0.69215(19) 0.71916(18) 0.28603(13) 0.0237(12) Uani 1 0 .
O14 O 0.74920(19) 0.69728(18) 0.19713(12) 0.0216(12) Uani 1 0 .
O15 O 0.85707(19) 0.75979(18) 0.30061(13) 0.0233(12) Uani 1 0 .
O16 O 0.7950(2) 0.60631(18) 0.27017(13) 0.0230(12) Uani 1 0 .
O17 O 0.8282(2) 0.87103(19) 0.23432(13) 0.0266(12) Uani 1 0 .
O18 O 0.7715(2) 0.89254(18) 0.32569(13) 0.0241(12) Uani 1 0 .
O19 O 0.7777(2) 0.78588(19) 0.40080(13) 0.0263(12) Uani 1 0 .
O20 O 0.7258(2) 0.62821(19) 0.36833(13) 0.0262(13) Uani 1 0 .
O21 O 0.6244(2) 0.54292(18) 0.25508(13) 0.0260(12) Uani 1 0 .
O22 O 0.6839(2) 0.51777(19) 0.16337(13) 0.0279(12) Uani 1 0 .
O23 O 0.8519(2) 0.58256(18) 0.16458(13) 0.0245(12) Uani 1 0 .
O24 O 0.9149(2) 0.73799(18) 0.19531(13) 0.0249(12) Uani 1 0 .
O25 O 0.6146(2) 0.8759(2) 0.36743(15) 0.0396(15) Uani 1 0 .
O26 O 0.9020(2) 0.94533(19) 0.44831(13) 0.0302(13) Uani 1 0 .
O27 O 0.7143(2) 0.5191(2) 0.04712(14) 0.0422(15) Uani 1 0 .
O28 O 0.9203(2) 0.9710(2) 0.18345(14) 0.0328(14) Uani 1 0 .
C29 C 0.9183(3) 1.0411(3) 0.2190(2) 0.032(2) Uani 1 0 .
O30 O 0.8861(2) 1.04971(19) 0.26406(14) 0.0302(13) Uani 1 0 .
C31 C 0.9570(3) 1.1218(3) 0.2088(2) 0.035(2) Uani 1 0 .
C32 C 1.0530(4) 1.1519(3) 0.2479(3) 0.043(2) Uani 1 0 .
C33 C 1.0875(4) 1.2302(4) 0.2312(3) 0.059(3) Uani 1 0 .
C34 C 1.1112(4) 1.0803(4) 0.2327(3) 0.065(3) Uani 1 0 .
C35 C 1.0618(4) 1.1729(4) 0.3138(3) 0.063(3) Uani 1 0 .
O36 O 1.0072(2) 0.8480(2) 0.15130(14) 0.0333(14) Uani 1 0 .
C37 C 1.0338(3) 0.7900(3) 0.1182(2) 0.035(2) Uani 1 0 .
O38 O 1.0030(2) 0.7097(2) 0.10265(14) 0.0341(14) Uani 1 0 .
C39 C 1.1086(4) 0.8136(4) 0.0938(2) 0.045(2) Uani 1 0 .
C40 C 1.2012(4) 0.8185(4) 0.1365(3) 0.054(3) Uani 1 0 .
C41 C 1.2183(4) 0.8926(5) 0.1917(3) 0.085(4) Uani 1 0 .
C42 C 1.2688(4) 0.8332(5) 0.1027(3) 0.091(4) Uani 1 0 .
C43 C 1.2087(5) 0.7385(6) 0.1565(4) 0.108(5) Uani 1 0 .
O44 O 0.8638(2) 0.4327(2) 0.09135(15) 0.0378(15) Uani 1 0 .
C45 C 0.9202(4) 0.4640(3) 0.0697(2) 0.034(2) Uani 1 0 .
O46 O 0.9367(2) 0.5440(2) 0.07265(14) 0.0299(14) Uani 1 0 .
C47 C 0.9708(4) 0.4026(3) 0.0394(2) 0.035(2) Uani 1 0 .
C48 C 1.0566(4) 0.3930(4) 0.0800(3) 0.043(3) Uani 1 0 .
C49 C 1.0939(5) 0.3174(4) 0.0479(3) 0.058(3) Uani 1 0 .
C50 C 1.1254(4) 0.4757(4) 0.0923(3) 0.059(3) Uani 1 0 .
C51 C 1.0507(5) 0.3834(5) 0.1398(3) 0.068(4) Uani 1 0 .
O52 O 0.5901(2) 0.3470(2) 0.11841(15) 0.0359(14) Uani 1 0 .
C53 C 0.6392(3) 0.3223(3) 0.0858(2) 0.032(2) Uani 1 0 .
O54 O 0.7062(2) 0.3661(2) 0.08358(14) 0.0361(14) Uani 1 0 .
C55 C 0.6176(4) 0.2309(3) 0.0479(2) 0.042(2) Uani 1 0 .
C56 C 0.6767(4) 0.1694(3) 0.0779(3) 0.046(3) Uani 1 0 .
C57 C 0.6698(6) 0.1769(4) 0.1414(3) 0.075(4) Uani 1 0 .
C58 C 0.6388(5) 0.0775(4) 0.0369(3) 0.072(4) Uani 1 0 .
C59 C 0.7736(5) 0.1910(4) 0.0800(3) 0.064(3) Uani 1 0 .
O60 O 0.5653(2) 0.4227(2) 0.30940(15) 0.0459(16) Uani 1 0 .
C61 C 0.5169(4) 0.3715(3) 0.2585(3) 0.044(2) Uani 1 0 .
O62 O 0.5203(2) 0.3776(2) 0.20795(15) 0.0401(15) Uani 1 0 .
C63 C 0.4570(4) 0.2990(4) 0.2642(3) 0.058(3) Uani 1 0 .
C64 C 0.3846(4) 0.2489(4) 0.2110(3) 0.060(3) Uani 1 0 .
C65 C 0.3217(5) 0.3083(6) 0.1902(4) 0.126(5) Uani 1 0 .
C66 C 0.3335(5) 0.1842(5) 0.2319(3) 0.084(3) Uani 1 0 .
C67 C 0.4184(6) 0.2017(5) 0.1597(4) 0.115(5) Uani 1 0 .
O68 O 0.6869(3) 0.6338(2) 0.47856(15) 0.0452(17) Uani 1 0 .
C69 C 0.6713(5) 0.5538(4) 0.4639(3) 0.052(3) Uani 1 0 .
O70 O 0.6609(3) 0.5051(2) 0.41155(15) 0.0432(16) Uani 1 0 .
C71 C 0.6722(7) 0.5094(4) 0.5139(3) 0.108(5) Uani 1 0 .
C72 C 0.7031(11) 0.5471(10) 0.5714(7) 0.065(4) Uiso 0.5 0 .
C73 C 0.7390(12) 0.6232(6) 0.6037(4) 0.303(11) Uani 1 0 .
C74 C 0.6717(7) 0.4857(6) 0.6068(3) 0.152(6) Uani 1 0 .
C75 C 0.5950(10) 0.5968(9) 0.5665(6) 0.066(4) Uiso 0.5 0 .
O76 O 0.7432(2) 0.9212(2) 0.48376(14) 0.0357(14) Uani 1 0 .
C77 C 0.7418(3) 0.8815(3) 0.5227(2) 0.035(2) Uani 1 0 .
O78 O 0.7408(2) 0.8007(2) 0.51252(14) 0.0382(15) Uani 1 0 .
C79 C 0.7383(4) 0.9302(3) 0.5836(2) 0.038(2) Uani 1 0 .
C80 C 0.6455(5) 0.9332(5) 0.5876(3) 0.080(4) Uani 1 0 .
C81 C 0.6499(5) 0.9848(4) 0.6523(3) 0.063(3) Uani 1 0 .
C82 C 0.6068(9) 0.8411(8) 0.5828(7) 0.264(10) Uani 1 0 .
C83 C 0.5975(8) 0.9784(11) 0.5452(4) 0.196(11) Uani 1 0 .
O84 O 0.8307(2) 1.0693(2) 0.36124(14) 0.0336(14) Uani 1 0 .
C85 C 0.7814(3) 1.0805(3) 0.3969(2) 0.032(2) Uani 1 0 .
O86 O 0.7453(2) 1.0229(2) 0.41326(14) 0.0325(14) Uani 1 0 .
C87 C 0.7642(4) 1.1702(3) 0.4201(2) 0.038(2) Uani 1 0 .
C88 C 0.6884(4) 1.1970(3) 0.3769(3) 0.046(3) Uani 1 0 .
C89 C 0.6083(4) 1.1340(4) 0.3574(3) 0.060(3) Uani 1 0 .
C90 C 0.7172(5) 1.2083(4) 0.3216(3) 0.062(3) Uani 1 0 .
C91 C 0.6727(5) 1.2852(4) 0.4129(3) 0.063(3) Uani 1 0 .
O92 O 0.7166(2) 0.4031(2) 0.24158(16) 0.0412(15) Uani 1 0 .
C93 C 0.7964(4) 0.4218(3) 0.2457(3) 0.045(3) Uani 1 0 .
O94 O 0.8324(3) 0.4283(2) 0.20332(16) 0.0532(18) Uani 1 0 .
C95 C 0.8654(4) 0.4366(4) 0.3054(3) 0.048(3) Uani 1 0 .
CL96 CL 0.81978(11) 0.45642(10) 0.36683(6) 0.0520(7) Uani 1 0 .
CL97 CL 0.92385(11) 0.34772(10) 0.30526(7) 0.0576(7) Uani 1 0 .
O98 O 1.0190(2) 0.8963(2) 0.27558(14) 0.0309(13) Uani 1 0 .
C99 C 1.0125(3) 0.9051(3) 0.3275(2) 0.0299(19) Uani 1 0 .
O100 O 0.9618(2) 0.94914(19) 0.35224(14) 0.0287(13) Uani 1 0 .
C101 C 1.0656(3) 0.8501(3) 0.3637(2) 0.033(2) Uani 1 0 .
CL102 CL 1.10160(10) 0.90098(9) 0.44143(6) 0.0424(6) Uani 1 0 .
CL103 CL 1.15750(9) 0.81816(9) 0.33743(6) 0.0407(6) Uani 1 0 .
O104 O 0.9737(2) 0.64438(19) 0.27571(13) 0.0250(12) Uani 1 0 .
C105 C 1.0348(3) 0.6238(3) 0.2508(2) 0.033(2) Uani 1 0 .
O106 O 1.0356(2) 0.6196(2) 0.19843(15) 0.0314(14) Uani 1 0 .
C107 C 1.1141(3) 0.5997(3) 0.2934(2) 0.037(2) Uani 1 0 .
CL108 CL 1.21035(9) 0.60618(11) 0.26779(7) 0.0557(7) Uani 1 0 .
CL109 CL 1.08444(10) 0.49517(9) 0.29764(7) 0.0507(6) Uani 1 0 .
O110 O 0.9034(2) 0.6767(2) 0.38791(14) 0.0318(13) Uani 1 0 .
C111 C 0.9165(4) 0.6753(3) 0.4430(3) 0.041(2) Uani 1 0 .
O112 O 0.8658(2) 0.6881(2) 0.47448(15) 0.0396(15) Uani 1 0 .
C113 C 1.0116(5) 0.6639(7) 0.4710(3) 0.119(6) Uani 1 0 .
CL114 CL 1.0930(2) 0.6828(2) 0.44396(14) 0.0653(16) Uani 0.5 0 .
CL115 CL 1.02810(13) 0.65258(16) 0.54430(8) 0.1112(12) Uani 1 0 .
O116 O 0.5735(2) 0.6389(2) 0.17472(15) 0.0349(14) Uani 1 0 .
C117 C 0.5066(4) 0.5818(4) 0.1446(3) 0.047(2) Uani 1 0 .
O118 O 0.4996(2) 0.5041(2) 0.13990(15) 0.0422(15) Uani 1 0 .
C119 C 0.4267(8) 0.6125(6) 0.1105(5) 0.135(7) Uani 1 0 .
CL120 CL 0.4161(4) 0.6927(4) 0.1107(3) 0.151(4) Uani 0.5 0 .
CL121 CL 0.32732(15) 0.56564(17) 0.10076(11) 0.0351(10) Uani 0.5 0 .
O122 O 0.8128(2) 0.8159(2) 0.10736(14) 0.0352(14) Uani 1 0 .
C123 C 0.7739(4) 0.7433(3) 0.0786(2) 0.038(2) Uani 1 0 .
O124 O 0.8041(2) 0.6717(2) 0.07074(14) 0.0306(14) Uani 1 0 .
C125 C 0.6706(5) 0.7336(4) 0.0524(3) 0.069(3) Uani 1 0 .
CL126 CL 0.63116(14) 0.83210(13) 0.05981(10) 0.0889(10) Uani 1 0 .
CL127 CL 0.64009(13) 0.66817(11) -0.02406(8) 0.0818(9) Uani 1 0 .
O128 O 0.6496(2) 0.83214(19) 0.21591(13) 0.0266(13) Uani 1 0 .
C129 C 0.6392(3) 0.9095(3) 0.2162(2) 0.030(2) Uani 1 0 .
O130 O 0.6949(2) 0.9754(2) 0.24056(14) 0.0317(14) Uani 1 0 .
C131 C 0.5441(4) 0.9163(4) 0.1839(2) 0.042(2) Uani 1 0 .
CL132 CL 0.53172(14) 0.99883(13) 0.15244(10) 0.0630(10) Uani 0.7371 0 .
CL133 CL 0.48188(10) 0.92011(13) 0.23581(7) 0.0666(8) Uani 1 0 .
O134 O 0.5908(2) 0.7323(2) 0.40128(16) 0.0397(15) Uani 1 0 .
C135 C 0.5278(4) 0.6706(4) 0.3694(3) 0.053(3) Uani 1 0 .
O136 O 0.5320(2) 0.5926(2) 0.34997(16) 0.0442(16) Uani 1 0 .
C137 C 0.4342(5) 0.6935(5) 0.3500(4) 0.111(5) Uani 1 0 .
CL138 CL 0.40896(15) 0.77527(16) 0.39601(17) 0.1363(18) Uani 0.87 0 .
CL139 CL 0.43132(17) 0.72537(19) 0.28063(13) 0.1808(18) Uani 1 0 .
O140 O 0.9606(3) 0.8729(2) 0.54398(15) 0.0590(18) Uani 1 0 .
CL141 CL 0.9569(14) 0.9648(8) -0.0200(8) 0.369(18) Uani 0.52 0 .
C142 C 0.8828(16) 0.9704(14) 0.0137(10) 0.114(11) Uani 0.52 0 .
CL143 CL 0.8067(10) 0.9147(8) -0.0255(6) 0.357(11) Uani 0.52 0 .
C72A C 0.6634(11) 0.5611(10) 0.5763(7) 0.060(4) Uiso 0.5 0 .
C75A C 0.7926(17) 0.5164(15) 0.5510(10) 0.157(9) Uiso 0.5 0 .
CL114 CL 1.0578(2) 0.5983(2) 0.43314(14) 0.0562(15) Uani 0.5 0 .
CL120A CL 0.4495(4) 0.6437(5) 0.0521(3) 0.145(4) Uani 0.5 0 .
CL121A CL 0.4829(4) 0.5919(6) 0.0258(3) 0.160(4) Uani 0.5 0 .
CL127A CL 0.6698(5) 0.8449(5) 0.0162(4) 0.053(2) Uiso 0.20323 0 .
CL132A CL 0.5124(5) 0.8644(5) 0.1123(3) 0.077(3) Uani 0.2629 0 .
CL139A CL 0.4227(10) 0.7237(9) 0.4523(6) 0.070(4) Uiso 0.13 0 .
H1 H 0.9563 1.1113 0.1678 0.0471 Uiso 1 0 .
H2 H 0.9224 1.1657 0.2185 0.0471 Uiso 1 0 .
H3 H 1.1474 1.2488 0.2529 0.0691 Uiso 1 0 .
H4 H 1.0817 1.2158 0.1891 0.0691 Uiso 1 0 .
H5 H 1.0531 1.275 0.2407 0.0691 Uiso 1 0 .
H6 H 1.0901 1.0308 0.2425 0.0739 Uiso 1 0 .
H7 H 1.1065 1.0666 0.1908 0.0739 Uiso 1 0 .
H8 H 1.1707 1.1001 0.2551 0.0739 Uiso 1 0 .
H9 H 1.0419 1.1228 0.3238 0.0722 Uiso 1 0 .
H10 H 1.1215 1.1929 0.3358 0.0722 Uiso 1 0 .
H11 H 1.026 1.216 0.324 0.0722 Uiso 1 0 .
H12 H 1.1037 0.7721 0.0571 0.0572 Uiso 1 0 .
H13 H 1.103 0.8681 0.0864 0.0572 Uiso 1 0 .
H14 H 1.2764 0.8949 0.217 0.0986 Uiso 1 0 .
H15 H 1.2135 0.9443 0.1806 0.0986 Uiso 1 0 .
H16 H 1.1764 0.8846 0.2134 0.0986 Uiso 1 0 .
H17 H 1.3265 0.839 0.1283 0.0993 Uiso 1 0 .
H18 H 1.2598 0.7868 0.0682 0.0993 Uiso 1 0 .
H19 H 1.2608 0.8849 0.0905 0.0993 Uiso 1 0 .
H20 H 1.1663 0.7319 0.1781 0.1159 Uiso 1 0 .
H21 H 1.1972 0.6903 0.1222 0.1159 Uiso 1 0 .
H22 H 1.2663 0.7412 0.1817 0.1159 Uiso 1 0 .
H23 H 0.935 0.3482 0.0236 0.0501 Uiso 1 0 .
H24 H 0.9829 0.4224 0.0074 0.0501 Uiso 1 0 .
H25 H 1.0549 0.2662 0.0399 0.078 Uiso 1 0 .
H26 H 1.1009 0.326 0.011 0.078 Uiso 1 0 .
H27 H 1.1503 0.3131 0.0727 0.078 Uiso 1 0 .
H28 H 1.1815 0.4694 0.116 0.076 Uiso 1 0 .
H29 H 1.1309 0.4842 0.0553 0.076 Uiso 1 0 .
H30 H 1.105 0.5245 0.1135 0.076 Uiso 1 0 .
H31 H 1.028 0.4312 0.1595 0.0856 Uiso 1 0 .
H32 H 1.0136 0.3322 0.1345 0.0856 Uiso 1 0 .
H33 H 1.1087 0.3815 0.164 0.0856 Uiso 1 0 .
H34 H 0.5571 0.2115 0.0426 0.0529 Uiso 1 0 .
H35 H 0.6274 0.229 0.0099 0.0529 Uiso 1 0 .
H36 H 0.6934 0.2328 0.1656 0.0887 Uiso 1 0 .
H37 H 0.609 0.1651 0.1399 0.0887 Uiso 1 0 .
H38 H 0.7015 0.1363 0.1571 0.0887 Uiso 1 0 .
H39 H 0.5783 0.0653 0.0357 0.0843 Uiso 1 0 .
H40 H 0.6436 0.0739 -0.0024 0.0843 Uiso 1 0 .
H41 H 0.6712 0.0374 0.053 0.0843 Uiso 1 0 .
H42 H 0.807 0.1519 0.0964 0.0803 Uiso 1 0 .
H43 H 0.7779 0.1871 0.0405 0.0803 Uiso 1 0 .
H44 H 0.7953 0.2477 0.1047 0.0803 Uiso 1 0 .
H45 H 0.4944 0.2591 0.2765 0.0658 Uiso 1 0 .
H46 H 0.4307 0.3222 0.2948 0.0658 Uiso 1 0 .
H47 H 0.3004 0.3366 0.2222 0.127 Uiso 1 0 .
H48 H 0.3516 0.3488 0.1763 0.127 Uiso 1 0 .
H49 H 0.273 0.2753 0.1577 0.127 Uiso 1 0 .
H50 H 0.3109 0.2134 0.2632 0.0874 Uiso 1 0 .
H51 H 0.2851 0.1519 0.1988 0.0874 Uiso 1 0 .
H52 H 0.3713 0.1462 0.2456 0.0874 Uiso 1 0 .
H53 H 0.3707 0.1677 0.1279 0.1224 Uiso 1 0 .
H54 H 0.4489 0.2414 0.1457 0.1224 Uiso 1 0 .
H55 H 0.4588 0.1649 0.174 0.1224 Uiso 1 0 .
H56 H 0.6134 0.4775 0.5038 0.1103 Uiso 1 0 .
H57 H 0.712 0.4671 0.5098 0.1103 Uiso 1 0 .
H58 H 0.7976 0.6152 0.6261 0.2452 Uiso 1 0 .
H59 H 0.7488 0.659 0.5787 0.2452 Uiso 1 0 .
H60 H 0.7122 0.6535 0.6326 0.2452 Uiso 1 0 .
H61 H 0.6639 0.5132 0.6453 0.1342 Uiso 1 0 .
H62 H 0.6196 0.4451 0.5847 0.1342 Uiso 1 0 .
H63 H 0.7201 0.4516 0.615 0.1342 Uiso 1 0 .
H64 H 0.5822 0.624 0.604 0.0791 Uiso 1 0 .
H65 H 0.5921 0.6436 0.5451 0.0791 Uiso 1 0 .
H66 H 0.5395 0.5574 0.5424 0.0791 Uiso 1 0 .
H67 H 0.7686 0.9034 0.6126 0.0512 Uiso 1 0 .
H68 H 0.7669 0.9871 0.5921 0.0512 Uiso 1 0 .
H69 H 0.6873 0.9624 0.6807 0.0791 Uiso 1 0 .
H70 H 0.6721 1.0434 0.658 0.0791 Uiso 1 0 .
H71 H 0.5918 0.9816 0.6575 0.0791 Uiso 1 0 .
H72 H 0.5506 0.8394 0.5893 0.2603 Uiso 1 0 .
H73 H 0.6038 0.8045 0.5442 0.2603 Uiso 1 0 .
H74 H 0.6459 0.8196 0.6127 0.2603 Uiso 1 0 .
H75 H 0.6281 1.0341 0.5544 0.283 Uiso 1 0 .
H76 H 0.5946 0.9474 0.5056 0.283 Uiso 1 0 .
H77 H 0.5396 0.9807 0.5498 0.283 Uiso 1 0 .
H78 H 0.7497 1.1747 0.457 0.0517 Uiso 1 0 .
H79 H 0.8164 1.2083 0.4267 0.0517 Uiso 1 0 .
H80 H 0.5912 1.1276 0.3919 0.0721 Uiso 1 0 .
H81 H 0.5623 1.1532 0.3319 0.0721 Uiso 1 0 .
H82 H 0.6203 1.0806 0.3364 0.0721 Uiso 1 0 .
H83 H 0.7275 1.1547 0.2999 0.0796 Uiso 1 0 .
H84 H 0.6715 1.2288 0.2965 0.0796 Uiso 1 0 .
H85 H 0.7697 1.2482 0.3347 0.0796 Uiso 1 0 .
H86 H 0.7255 1.3245 0.4254 0.0796 Uiso 1 0 .
H87 H 0.6272 1.3063 0.3874 0.0796 Uiso 1 0 .
H88 H 0.6544 1.2787 0.4467 0.0796 Uiso 1 0 .
H89 H 0.9066 0.4856 0.3103 0.0614 Uiso 1 0 .
H90 H 1.0269 0.7993 0.3584 0.045 Uiso 1 0 .
H91 H 1.1259 0.6381 0.3322 0.0494 Uiso 1 0 .
H92 H 1.0011 0.5992 0.4512 0.1346 Uiso 1 0 .
H93 H 0.4353 0.591 0.0687 0.1363 Uiso 1 0 .
H94 H 0.6446 0.7037 0.075 0.0874 Uiso 1 0 .
H95 H 0.5208 0.863 0.1515 0.0566 Uiso 1 0 .
H96 H 0.3914 0.6449 0.3419 0.1107 Uiso 1 0 .
H97 H 0.8999 0.9543 0.0491 0.1387 Uiso 1 0 .
H98 H 0.8678 1.0273 0.0211 0.1387 Uiso 1 0 .

loop_
_atom_site_aniso_label
_atom_site_aniso_U_11
_atom_site_aniso_U_22
_atom_site_aniso_U_33
_atom_site_aniso_U_12
_atom_site_aniso_U_13
_atom_site_aniso_U_23
MN1 0.0313(9) 0.0210(6) 0.0255(7) 0.0012(3) 0.0087(3) 0.0037(3)
MN2 0.0227(7) 0.0222(7) 0.0205(6) 0.0006(3) 0.0051(3) 0.0030(3)
MN3 0.0229(7) 0.0228(7) 0.0215(6) -0.0008(3) 0.0054(3) 0.0028(3)
MN4 0.0294(8) 0.0258(8) 0.0248(7) -0.0059(3) 0.0063(3) 0.0016(3)
MN5 0.0299(8) 0.0232(7) 0.0275(7) 0.0014(3) 0.0129(3) 0.0042(3)
MN6 0.0228(7) 0.0215(6) 0.0218(6) 0.0004(3) 0.0065(3) 0.0032(3)
MN7 0.0252(7) 0.0223(7) 0.0200(6) 0.0007(3) 0.0051(3) 0.0039(3)
MN8 0.0416(11) 0.0247(7) 0.0215(6) 0.0024(4) 0.0116(4) 0.0040(3)
MN9 0.0268(8) 0.0223(7) 0.0238(6) -0.0010(3) 0.0078(3) 0.0039(3)
MN10 0.0348(10) 0.0223(7) 0.0210(6) 0.0026(3) 0.0085(3) 0.0023(3)
MN11 0.0385(11) 0.0279(8) 0.0258(7) -0.0059(4) 0.0124(4) 0.0026(3)
MN12 0.0346(10) 0.0213(7) 0.0248(7) -0.0020(3) 0.0114(3) 0.0016(3)
O13 0.0203(18) 0.0228(18) 0.0238(18) 0.0000(14) 0.0042(14) 0.0069(14)
O14 0.0225(18) 0.0230(18) 0.0180(17) 0.0024(14) 0.0053(14) 0.0037(14)
O15 0.0216(18) 0.0221(18) 0.0218(18) 0.0006(14) 0.0031(14) 0.0037(14)
O16 0.0242(19) 0.0220(17) 0.0225(18) 0.0024(14) 0.0087(14) 0.0021(14)
O17 0.027(2) 0.0232(18) 0.0263(19) -0.0007(15) 0.0095(15) 0.0032(15)
O18 0.030(2) 0.0204(17) 0.0203(17) 0.0020(14) 0.0059(14) 0.0025(14)
O19 0.034(2) 0.0215(18) 0.0190(17) 0.0000(15) 0.0046(15) 0.0030(14)
O20 0.036(2) 0.0236(18) 0.0205(18) 0.0031(15) 0.0112(15) 0.0058(14)
O21 0.0263(19) 0.0230(18) 0.0230(18) -0.0032(14) 0.0078(14) 0.0030(14)
O22 0.030(2) 0.0236(18) 0.0215(18) -0.0053(15) 0.0063(15) 0.0004(14)
O23 0.0263(19) 0.0241(18) 0.0228(18) 0.0029(14) 0.0080(14) 0.0065(14)
O24 0.031(2) 0.0204(17) 0.0210(18) 0.0004(14) 0.0093(15) 0.0005(14)
O25 0.039(2) 0.038(2) 0.040(2) 0.0024(18) 0.0153(18) 0.0032(18)
O26 0.035(2) 0.0227(18) 0.0238(19) -0.0038(15) 0.0041(15) -0.0014(14)
O27 0.059(3) 0.034(2) 0.022(2) -0.0049(19) 0.0061(18) 0.0054(16)
O28 0.039(2) 0.029(2) 0.028(2) 0.0005(16) 0.0093(16) 0.0090(16)
C29 0.034(3) 0.027(3) 0.030(3) 0.002(2) 0.002(2) 0.007(2)
O30 0.035(2) 0.0254(19) 0.027(2) 0.0011(16) 0.0092(16) 0.0035(15)
C31 0.041(3) 0.024(3) 0.035(3) 0.002(2) 0.010(3) 0.008(2)
C32 0.040(4) 0.032(3) 0.063(4) 0.005(3) 0.025(3) 0.021(3)
C33 0.061(5) 0.037(3) 0.082(5) 0.007(3) 0.028(4) 0.021(3)
C34 0.055(4) 0.050(4) 0.098(6) 0.008(3) 0.040(4) 0.034(4)
C35 0.046(4) 0.046(4) 0.068(5) -0.010(3) -0.009(3) 0.014(3)
O36 0.034(2) 0.027(2) 0.034(2) -0.0036(16) 0.0139(17) 0.0023(16)
C37 0.031(3) 0.039(3) 0.031(3) 0.001(2) 0.010(2) 0.008(3)
O38 0.037(2) 0.031(2) 0.033(2) -0.0029(16) 0.0204(17) 0.0023(16)
C39 0.044(4) 0.044(4) 0.041(3) -0.005(3) 0.023(3) -0.001(3)
C40 0.048(4) 0.067(5) 0.048(4) 0.008(3) 0.020(3) 0.007(3)
C41 0.033(4) 0.127(8) 0.066(5) -0.011(4) 0.013(3) -0.031(5)
C42 0.045(4) 0.153(9) 0.049(4) -0.020(5) 0.022(3) 0.001(5)
C43 0.051(5) 0.132(8) 0.153(9) 0.033(5) 0.026(5) 0.077(7)
O44 0.051(3) 0.024(2) 0.041(2) 0.0006(17) 0.0253(19) 0.0012(17)
C45 0.042(3) 0.034(3) 0.026(3) 0.007(3) 0.009(2) 0.008(2)
O46 0.043(2) 0.0239(19) 0.027(2) 0.0072(16) 0.0151(17) 0.0025(15)
C47 0.059(4) 0.028(3) 0.030(3) 0.013(3) 0.023(3) 0.004(2)
C48 0.056(4) 0.059(4) 0.039(4) 0.035(3) 0.021(3) 0.011(3)
C49 0.088(6) 0.061(5) 0.051(4) 0.040(4) 0.022(4) 0.014(3)
C50 0.060(5) 0.070(5) 0.055(4) 0.025(4) 0.010(3) 0.014(4)
C51 0.092(6) 0.094(6) 0.064(5) 0.052(5) 0.047(4) 0.046(4)
O52 0.034(2) 0.0251(19) 0.034(2) -0.0106(16) 0.0059(17) -0.0039(16)
C53 0.035(3) 0.029(3) 0.024(3) -0.004(2) 0.003(2) 0.006(2)
O54 0.052(3) 0.0226(19) 0.030(2) -0.0039(17) 0.0175(18) 0.0025(15)
C55 0.047(4) 0.029(3) 0.037(3) -0.006(3) 0.011(3) 0.001(2)
C56 0.071(5) 0.026(3) 0.042(4) 0.006(3) 0.020(3) 0.005(3)
C57 0.136(8) 0.049(4) 0.050(4) 0.017(4) 0.033(5) 0.018(3)
C58 0.118(7) 0.029(3) 0.070(5) 0.004(4) 0.037(5) 0.004(3)
C59 0.071(5) 0.062(5) 0.064(5) 0.026(4) 0.006(4) 0.011(4)
O60 0.047(3) 0.042(2) 0.034(2) -0.0129(19) 0.0129(19) 0.0091(18)
C61 0.042(4) 0.039(3) 0.044(4) -0.003(3) 0.014(3) 0.008(3)
O62 0.041(2) 0.035(2) 0.029(2) -0.0123(17) 0.0092(17) 0.0056(17)
C63 0.047(4) 0.056(4) 0.048(4) -0.015(3) 0.001(3) 0.020(3)
C64 0.054(4) 0.052(4) 0.049(4) -0.022(3) 0.014(3) 0.010(3)
C65 0.043(5) 0.163(10) 0.171(10) 0.021(5) 0.024(5) 0.114(8)
C66 0.073(5) 0.078(5) 0.065(5) -0.033(4) 0.023(4) 0.009(4)
C67 0.138(9) 0.075(6) 0.109(7) -0.041(6) 0.082(6) -0.017(5)
O68 0.082(4) 0.031(2) 0.028(2) 0.004(2) 0.028(2) 0.0070(17)
C69 0.092(6) 0.033(3) 0.038(4) 0.004(3) 0.032(3) 0.013(3)
O70 0.066(3) 0.030(2) 0.031(2) -0.0013(19) 0.018(2) 0.0067(17)
C71 0.219(12) 0.041(4) 0.056(5) -0.017(5) 0.067(6) 0.010(4)
C73 0.57(3) 0.086(7) 0.046(5) -0.161(12) -0.043(9) 0.030(5)
C74 0.187(12) 0.141(9) 0.068(6) -0.038(8) 0.003(6) 0.071(6)
O76 0.049(3) 0.031(2) 0.025(2) 0.0001(17) 0.0131(17) 0.0072(16)
C77 0.038(3) 0.034(3) 0.027(3) -0.001(2) 0.009(2) 0.004(2)
O78 0.061(3) 0.032(2) 0.025(2) 0.0067(19) 0.0153(18) 0.0053(16)
C79 0.061(4) 0.033(3) 0.022(3) 0.006(3) 0.015(3) 0.003(2)
C80 0.076(6) 0.093(6) 0.056(5) -0.017(5) 0.042(4) -0.041(4)
C81 0.082(6) 0.066(5) 0.050(4) 0.009(4) 0.036(4) -0.002(3)
C82 0.222(15) 0.154(11) 0.351(19) -0.128(10) 0.252(14) -0.175(12)
C83 0.203(13) 0.54(3) 0.031(5) 0.304(16) 0.021(6) 0.017(9)
O84 0.042(2) 0.0231(19) 0.031(2) -0.0029(16) 0.0134(17) -0.0004(15)
C85 0.040(3) 0.026(3) 0.023(3) -0.001(2) 0.005(2) 0.003(2)
O86 0.049(3) 0.0249(19) 0.027(2) 0.0072(17) 0.0143(17) 0.0049(16)
C87 0.056(4) 0.023(3) 0.034(3) 0.005(3) 0.016(3) 0.003(2)
C88 0.060(4) 0.029(3) 0.061(4) 0.017(3) 0.024(3) 0.012(3)
C89 0.045(4) 0.056(4) 0.085(5) 0.022(3) 0.013(4) 0.031(4)
C90 0.094(6) 0.060(5) 0.051(4) 0.033(4) 0.020(4) 0.016(4)
C91 0.086(6) 0.053(4) 0.067(5) 0.032(4) 0.024(4) 0.014(4)
O92 0.031(2) 0.042(2) 0.047(3) 0.0001(18) 0.0136(18) 0.0220(19)
C93 0.063(5) 0.025(3) 0.043(4) 0.008(3) 0.004(3) 0.007(3)
O94 0.073(4) 0.042(3) 0.035(2) -0.008(2) 0.019(2) 0.0090(19)
C95 0.062(5) 0.046(4) 0.046(4) 0.011(3) 0.027(3) 0.012(3)
CL96 0.069(2) 0.0502(15) 0.0430(12) 0.0147(8) 0.0170(8) 0.0162(7)
CL97 0.0582(18) 0.0573(17) 0.0653(17) 0.0215(8) 0.0146(9) 0.0223(9)
O98 0.027(2) 0.035(2) 0.0233(19) -0.0018(16) 0.0046(15) 0.0039(16)
C99 0.026(3) 0.020(3) 0.031(3) -0.006(2) 0.000(2) 0.005(2)
O100 0.027(2) 0.0253(19) 0.029(2) 0.0005(15) 0.0053(15) 0.0042(15)
C101 0.032(3) 0.035(3) 0.024(3) -0.002(2) 0.006(2) -0.001(2)
CL102 0.0502(15) 0.0497(15) 0.0250(9) 0.0143(7) -0.0025(6) 0.0002(6)
CL103 0.0324(11) 0.0429(13) 0.0463(13) 0.0081(6) 0.0102(6) 0.0067(7)
O104 0.0250(19) 0.0239(18) 0.0235(18) 0.0014(14) 0.0068(15) 0.0028(14)
C105 0.027(3) 0.026(3) 0.035(3) -0.005(2) 0.004(2) 0.009(2)
O106 0.026(2) 0.032(2) 0.037(2) 0.0060(16) 0.0117(16) 0.0060(17)
C107 0.032(3) 0.032(3) 0.050(4) 0.006(2) 0.015(3) 0.012(3)
CL108 0.0288(10) 0.076(2) 0.0665(17) 0.0136(8) 0.0163(7) 0.0325(9)
CL109 0.0431(14) 0.0425(13) 0.0653(17) 0.0076(7) 0.0129(8) 0.0227(8)
O110 0.029(2) 0.036(2) 0.026(2) 0.0041(16) 0.0017(15) 0.0098(16)
C111 0.035(3) 0.040(3) 0.040(4) 0.001(3) 0.000(3) 0.018(3)
O112 0.048(3) 0.039(2) 0.027(2) 0.0026(19) 0.0056(18) 0.0088(17)
C113 0.057(5) 0.265(14) 0.076(6) 0.067(7) 0.024(4) 0.112(7)
CL114 0.051(2) 0.083(3) 0.049(2) 0.0070(19) -0.0019(16) 0.0132(19)
CL115 0.062(2) 0.183(5) 0.0700(19) 0.0072(14) -0.0048(10) 0.0836(15)
O116 0.026(2) 0.032(2) 0.038(2) -0.0016(16) 0.0015(16) 0.0112(17)
C117 0.035(3) 0.051(4) 0.045(4) 0.001(3) 0.002(3) 0.019(3)
O118 0.031(2) 0.043(3) 0.036(2) -0.0070(18) -0.0022(17) 0.0102(18)
C119 0.179(13) 0.085(7) 0.153(10) 0.062(8) -0.002(8) 0.083(7)
CL120 0.083(4) 0.149(7) 0.177(7) 0.016(4) -0.019(4) 0.006(5)
CL121 0.0121(12) 0.0426(19) 0.0380(17) 0.0036(11) -0.0070(11) -0.0116(12)
O122 0.039(2) 0.027(2) 0.026(2) -0.0030(17) -0.0032(16) 0.0002(16)
C123 0.046(4) 0.041(3) 0.023(3) 0.006(3) 0.004(3) 0.010(3)
O124 0.041(2) 0.028(2) 0.027(2) 0.0084(17) 0.0116(16) 0.0074(16)
C125 0.096(6) 0.035(4) 0.058(4) 0.028(4) -0.034(4) -0.012(3)
CL126 0.078(2) 0.082(2) 0.097(3) 0.0222(12) -0.0017(12) 0.0149(12)
CL127 0.091(3) 0.0606(19) 0.0560(16) 0.0064(10) -0.0369(10) -0.0090(9)
O128 0.0247(19) 0.0258(19) 0.0268(19) 0.0033(15) 0.0042(15) 0.0070(15)
C129 0.027(3) 0.042(3) 0.024(3) 0.008(2) 0.008(2) 0.008(2)
O130 0.040(2) 0.029(2) 0.030(2) 0.0087(17) 0.0126(17) 0.0093(16)
C131 0.043(4) 0.053(4) 0.035(3) 0.016(3) 0.006(3) 0.009(3)
CL132 0.0467(17) 0.0490(17) 0.086(2) 0.0100(10) 0.0012(12) 0.0416(12)
CL133 0.0356(12) 0.108(3) 0.0578(16) 0.0170(9) 0.0129(8) 0.0135(10)
O134 0.039(2) 0.036(2) 0.045(2) 0.0044(18) 0.0175(19) 0.0042(18)
C135 0.037(4) 0.067(5) 0.058(4) 0.004(3) 0.023(3) 0.031(4)
O136 0.043(3) 0.039(2) 0.046(3) -0.0008(19) 0.0160(19) 0.0042(19)
C137 0.041(5) 0.082(6) 0.189(10) 0.006(4) 0.008(5) 0.079(6)
CL138 0.0394(16) 0.082(3) 0.262(7) 0.0225(13) 0.0221(19) -0.055(2)
CL139 0.089(3) 0.185(5) 0.194(5) -0.0215(19) -0.0357(18) 0.137(3)
O140 0.065(3) 0.055(3) 0.032(2) -0.009(2) -0.006(2) 0.014(2)
CL141 0.54(4) 0.243(18) 0.30(2) 0.11(2) -0.006(18) 0.016(13)
C142 0.112(17) 0.108(16) 0.126(18) 0.026(13) 0.048(14) -0.045(13)
CL143 0.297(17) 0.287(16) 0.397(19) 0.016(12) 0.022(13) -0.034(12)
CL114 0.054(2) 0.089(3) 0.040(2) 0.034(2) 0.0070(16) 0.0146(18)
CL120A 0.060(4) 0.189(10) 0.122(7) -0.027(4) -0.025(3) 0.122(7)
CL121A 0.066(5) 0.223(11) 0.104(6) -0.051(5) -0.028(3) 0.095(6)
CL132A 0.071(5) 0.106(6) 0.046(4) 0.014(4) 0.004(3) 0.014(4)

loop_
_atom_type_symbol
_atom_type_description
_atom_type_scat_dispersion_real
_atom_type_scat_dispersion_imag
_atom_type_scat_source
MN Mn 0.295 0.729 'International Tables Vol. IV (1974) Table 2.2B'
CL Cl 0.132 0.159 'International Tables Vol. IV (1974) Table 2.2B'
O O 0.008 0.006 'International Tables Vol. IV (1974) Table 2.2B'
C C 0.002 0.002 'International Tables Vol. IV (1974) Table 2.2B'
H H 0 0 'International Tables Vol. IV (1974) Table 2.2B'

loop_
_geom_angle_atom_site_label_1
_geom_angle_atom_site_label_2
_geom_angle_atom_site_label_3
_geom_angle
_geom_angle_site_symmetry_1
_geom_angle_site_symmetry_2
_geom_angle_site_symmetry_3
_geom_angle_publ_flag
O17 MN1 O18 83.08(13) . . . no
O17 MN1 O30 96.19(13) . . . no
O17 MN1 O84 176.76(14) . . . no
O17 MN1 O100 91.86(13) . . . no
O17 MN1 O130 83.97(13) . . . no
O18 MN1 O30 175.49(14) . . . no
O18 MN1 O84 94.34(13) . . . no
O18 MN1 O100 90.58(12) . . . no
O18 MN1 O130 83.26(12) . . . no
O30 MN1 O84 86.22(14) . . . no
O30 MN1 O100 93.89(13) . . . no
O30 MN1 O130 92.23(13) . . . no
O84 MN1 O100 90.12(13) . . . no
O84 MN1 O130 93.79(13) . . . no
O100 MN1 O130 172.94(12) . . . no
O13 MN2 O14 79.95(12) . . . no
O13 MN2 O15 83.78(13) . . . no
O13 MN2 O17 174.07(14) . . . no
O13 MN2 O18 96.69(13) . . . no
O13 MN2 O128 92.53(13) . . . no
O14 MN2 O15 83.62(13) . . . no
O14 MN2 O17 97.67(13) . . . no
O14 MN2 O18 172.84(13) . . . no
O14 MN2 O128 94.04(13) . . . no
O15 MN2 O17 90.56(13) . . . no
O15 MN2 O18 89.75(13) . . . no
O15 MN2 O128 175.92(13) . . . no
O17 MN2 O18 85.05(13) . . . no
O17 MN2 O128 93.07(13) . . . no
O18 MN2 O128 92.42(14) . . . no
O13 MN3 O14 79.30(12) . . . no
O13 MN3 O16 83.78(13) . . . no
O13 MN3 O21 96.24(12) . . . no
O13 MN3 O22 174.70(14) . . . no
O13 MN3 O116 92.36(14) . . . no
O14 MN3 O16 83.65(12) . . . no
O14 MN3 O21 174.06(13) . . . no
O14 MN3 O22 98.30(12) . . . no
O14 MN3 O116 90.79(13) . . . no
O16 MN3 O21 92.01(13) . . . no
O16 MN3 O22 91.27(13) . . . no
O16 MN3 O116 173.73(13) . . . no
O21 MN3 O22 85.81(13) . . . no
O21 MN3 O116 93.33(14) . . . no
O22 MN3 O116 92.40(14) . . . no
O21 MN4 O22 83.60(12) . . . no
O21 MN4 O52 179.66(14) . . . no
O21 MN4 O62 95.39(13) . . . no
O21 MN4 O92 86.17(14) . . . no
O21 MN4 O118 86.75(13) . . . no
O22 MN4 O52 96.71(13) . . . no
O22 MN4 O62 174.27(15) . . . no
O22 MN4 O92 92.47(13) . . . no
O22 MN4 O118 85.78(13) . . . no
O52 MN4 O62 84.29(14) . . . no
O52 MN4 O92 93.95(15) . . . no
O52 MN4 O118 93.14(14) . . . no
O62 MN4 O92 93.09(14) . . . no
O62 MN4 O118 88.54(14) . . . no
O92 MN4 O118 172.85(14) . . . no
O23 MN5 O24 82.46(12) . . . no
O23 MN5 O38 174.81(14) . . . no
O23 MN5 O46 94.07(13) . . . no
O23 MN5 O106 84.58(13) . . . no
O23 MN5 O124 91.21(13) . . . no
O24 MN5 O38 95.99(13) . . . no
O24 MN5 O46 172.97(14) . . . no
O24 MN5 O106 85.09(13) . . . no
O24 MN5 O124 91.26(13) . . . no
O38 MN5 O46 86.93(14) . . . no
O38 MN5 O106 90.36(13) . . . no
O38 MN5 O124 93.77(14) . . . no
O46 MN5 O106 88.50(13) . . . no
O46 MN5 O124 94.94(13) . . . no
O106 MN5 O124 174.75(12) . . . no
O14 MN6 O15 83.49(13) . . . no
O14 MN6 O16 83.48(13) . . . no
O14 MN6 O23 90.49(13) . . . no
O14 MN6 O24 90.60(13) . . . no
O14 MN6 O104 174.93(13) . . . no
O15 MN6 O16 79.92(12) . . . no
O15 MN6 O23 173.36(14) . . . no
O15 MN6 O24 97.54(13) . . . no
O15 MN6 O104 92.58(13) . . . no
O16 MN6 O23 96.67(13) . . . no
O16 MN6 O24 173.77(14) . . . no
O16 MN6 O104 92.69(13) . . . no
O23 MN6 O24 85.28(13) . . . no
O23 MN6 O104 93.27(13) . . . no
O24 MN6 O104 93.11(13) . . . no
O13 MN7 O15 84.28(12) . . . no
O13 MN7 O16 84.18(13) . . . no
O13 MN7 O19 89.22(13) . . . no
O13 MN7 O20 92.60(13) . . . no
O13 MN7 O110 174.11(14) . . . no
O15 MN7 O16 80.08(12) . . . no
O15 MN7 O19 100.79(13) . . . no
O15 MN7 O20 174.01(13) . . . no
O15 MN7 O110 90.14(13) . . . no
O16 MN7 O19 173.23(13) . . . no
O16 MN7 O20 94.54(13) . . . no
O16 MN7 O110 93.03(14) . . . no
O19 MN7 O20 84.24(13) . . . no
O19 MN7 O110 93.68(14) . . . no
O20 MN7 O110 92.79(14) . . . no
O19 MN8 O20 82.81(13) . . . no
O19 MN8 O68 174.37(16) . . . no
O19 MN8 O78 95.74(14) . . . no
O19 MN8 O112 86.16(13) . . . no
O19 MN8 O134 94.98(13) . . . no
O20 MN8 O68 94.72(13) . . . no
O20 MN8 O78 175.14(15) . . . no
O20 MN8 O112 85.39(13) . . . no
O20 MN8 O134 92.17(13) . . . no
O68 MN8 O78 86.29(14) . . . no
O68 MN8 O112 88.60(15) . . . no
O68 MN8 O134 90.16(15) . . . no
O78 MN8 O112 89.89(14) . . . no
O78 MN8 O134 92.58(15) . . . no
O112 MN8 O134 177.16(13) . . . no
O17 MN9 O24 92.43(13) . . . no
O17 MN9 O28 92.21(14) . . . no
O17 MN9 O36 174.06(13) . . . no
O17 MN9 O98 89.97(13) . . . no
O17 MN9 O122 91.04(13) . . . no
O24 MN9 O28 175.36(14) . . . no
O24 MN9 O36 92.44(14) . . . no
O24 MN9 O98 90.20(13) . . . no
O24 MN9 O122 91.82(13) . . . no
O28 MN9 O36 82.93(14) . . . no
O28 MN9 O98 89.83(13) . . . no
O28 MN9 O122 88.07(13) . . . no
O36 MN9 O98 86.62(13) . . . no
O36 MN9 O122 92.19(14) . . . no
O98 MN9 O122 177.71(12) . . . no
O18 MN10 O19 93.49(13) . . . no
O18 MN10 O25 89.47(13) . . . no
O18 MN10 O26 94.89(13) . . . no
O18 MN10 O76 173.96(14) . . . no
O18 MN10 O86 90.16(13) . . . no
O19 MN10 O25 95.88(13) . . . no
O19 MN10 O26 91.05(13) . . . no
O19 MN10 O76 91.88(14) . . . no
O19 MN10 O86 176.29(13) . . . no
O25 MN10 O26 171.58(12) . . . no
O25 MN10 O76 87.22(14) . . . no
O25 MN10 O86 84.83(14) . . . no
O26 MN10 O76 87.78(13) . . . no
O26 MN10 O86 87.96(13) . . . no
O76 MN10 O86 84.51(14) . . . no
O20 MN11 O21 92.91(12) . . . no
O20 MN11 O60 169.54(15) . . . no
O20 MN11 O70 90.21(14) . . . no
O20 MN11 O136 96.28(14) . . . no
O21 MN11 O60 95.18(14) . . . no
O21 MN11 O70 172.86(14) . . . no
O21 MN11 O136 95.82(14) . . . no
O60 MN11 O70 81.03(14) . . . no
O60 MN11 O136 89.48(15) . . . no
O70 MN11 O136 90.21(15) . . . no
O22 MN12 O23 93.43(13) . . . no
O22 MN12 O27 90.25(14) . . . no
O22 MN12 O44 177.23(13) . . . no
O22 MN12 O54 94.01(14) . . . no
O22 MN12 O94 91.49(14) . . . no
O23 MN12 O27 92.73(12) . . . no
O23 MN12 O44 89.33(14) . . . no
O23 MN12 O54 172.31(14) . . . no
O23 MN12 O94 91.04(13) . . . no
O27 MN12 O44 89.92(15) . . . no
O27 MN12 O54 85.28(13) . . . no
O27 MN12 O94 175.74(13) . . . no
O44 MN12 O54 83.25(14) . . . no
O44 MN12 O94 88.15(16) . . . no
O54 MN12 O94 90.73(14) . . . no
C113 CL114 H92 31.1(4) . . . no
CL121 CL120 CL120A 89.6(4) . . . no
CL121 CL120 C119 42.0(6) . . . no
CL121 CL120 H93 59.0(2) . . . no
CL120A CL120 C119 68.7(6) . . . no
CL120A CL120 H93 35.3(3) . . . no
C119 CL120 H93 34.1(5) . . . no
CL127A CL126 C125 87.9(4) . . . no
CL132A CL132 C131 49.2(2) . . . no
CL139A CL138 C137 91.8(6) . . . no
CL141 CL141 CL143 144(2) 2_775 . . no
CL141 CL141 C142 110(2) 2_775 . . no
CL143 CL141 C142 34.2(9) . . . no
CL141 CL143 C142 38.6(9) . . . no
CL141 CL143 H97 56.5(6) . . . no
CL141 CL143 H98 56.5(5) . . . no
C142 CL143 H97 26.7(11) . . . no
C142 CL143 H98 28.2(10) . . . no
H97 CL143 H98 47.4(3) . . . no
CL120 CL120A CL121A 154.8(8) . . . no
CL120 CL120A C119 46.4(4) . . . no
CL120 CL120A H93 79.8(5) . . . no
CL121A CL120A C119 109.9(8) . . . no
CL121A CL120A H93 78.7(8) . . . no
C119 CL120A H93 34.4(4) . . . no
CL120A CL121A C119 42.6(5) . . . no
CL120A CL121A H93 47.3(4) . . . no
CL126 CL127A C125 53.0(3) . . . no
CL132 CL132A C131 51.2(3) . . . no
CL132 CL132A H95 81.9(5) . . . no
C131 CL132A H95 31.6(3) . . . no
CL138 CL139A C137 42.9(4) . . . no
MN2 O13 MN3 100.01(13) . . . no
MN2 O13 MN7 95.10(13) . . . no
MN3 O13 MN7 95.32(14) . . . no
MN2 O14 MN3 100.70(13) . . . no
MN2 O14 MN6 95.60(13) . . . no
MN3 O14 MN6 95.71(13) . . . no
MN2 O15 MN6 95.34(13) . . . no
MN2 O15 MN7 95.01(13) . . . no
MN6 O15 MN7 100.61(13) . . . no
MN3 O16 MN6 95.29(13) . . . no
MN3 O16 MN7 95.01(14) . . . no
MN6 O16 MN7 99.38(13) . . . no
MN1 O17 MN2 95.44(14) . . . no
MN1 O17 MN9 124.65(16) . . . no
MN2 O17 MN9 134.26(17) . . . no
MN1 O18 MN2 95.69(13) . . . no
MN1 O18 MN10 129.18(16) . . . no
MN2 O18 MN10 133.06(16) . . . no
MN7 O19 MN8 95.47(13) . . . no
MN7 O19 MN10 131.55(16) . . . no
MN8 O19 MN10 127.00(17) . . . no
MN7 O20 MN8 95.83(14) . . . no
MN7 O20 MN11 135.21(16) . . . no
MN8 O20 MN11 123.89(16) . . . no
MN3 O21 MN4 93.96(13) . . . no
MN3 O21 MN11 133.59(16) . . . no
MN4 O21 MN11 121.76(16) . . . no
MN3 O22 MN4 95.02(14) . . . no
MN3 O22 MN12 132.00(16) . . . no
MN4 O22 MN12 123.07(16) . . . no
MN5 O23 MN6 95.72(13) . . . no
MN5 O23 MN12 129.32(16) . . . no
MN6 O23 MN12 133.04(17) . . . no
MN5 O24 MN6 95.30(13) . . . no
MN5 O24 MN9 124.24(15) . . . no
MN6 O24 MN9 134.50(17) . . . no
MN9 O28 C29 132.2(3) . . . no
MN1 O30 C29 133.6(3) . . . no
MN9 O36 C37 135.3(3) . . . no
MN5 O38 C37 131.7(3) . . . no
MN12 O44 C45 134.3(3) . . . no
MN5 O46 C45 130.2(3) . . . no
MN4 O52 C53 131.0(3) . . . no
MN12 O54 C53 136.3(3) . . . no
MN11 O60 C61 136.1(3) . . . no
MN4 O62 C61 129.1(3) . . . no
MN8 O68 C69 131.8(4) . . . no
MN11 O70 C69 130.6(3) . . . no
MN10 O76 C77 139.5(3) . . . no
MN8 O78 C77 130.9(3) . . . no
MN1 O84 C85 130.6(3) . . . no
MN10 O86 C85 131.4(3) . . . no
MN4 O92 C93 126.1(3) . . . no
MN12 O94 C93 125.5(4) . . . no
MN9 O98 C99 128.0(3) . . . no
MN1 O100 C99 120.6(3) . . . no
MN6 O104 C105 122.9(3) . . . no
MN5 O106 C105 122.8(3) . . . no
MN7 O110 C111 123.8(3) . . . no
MN8 O112 C111 122.1(3) . . . no
MN3 O116 C117 124.5(3) . . . no
MN4 O118 C117 121.8(3) . . . no
MN9 O122 C123 128.6(3) . . . no
MN5 O124 C123 124.6(3) . . . no
MN2 O128 C129 123.8(3) . . . no
MN1 O130 C129 121.7(3) . . . no
MN8 O134 C135 124.0(4) . . . no
MN11 O136 C135 130.2(4) . . . no
O28 C29 O30 125.0(4) . . . no
O28 C29 C31 118.2(4) . . . no
O30 C29 C31 116.8(4) . . . no
C29 C31 C32 111.7(4) . . . no
C29 C31 H1 108.9(4) . . . no
C29 C31 H2 109.1(4) . . . no
C32 C31 H1 108.6(5) . . . no
C32 C31 H2 108.7(4) . . . no
H1 C31 H2 109.8(5) . . . no
C31 C32 C33 107.4(5) . . . no
C31 C32 C34 109.6(5) . . . no
C31 C32 C35 113.3(4) . . . no
C33 C32 C34 108.0(4) . . . no
C33 C32 C35 110.4(5) . . . no
C34 C32 C35 108.1(5) . . . no
C32 C33 H3 109.7(5) . . . no
C32 C33 H4 109.3(5) . . . no
C32 C33 H5 109.2(5) . . . no
H3 C33 H4 110.0(6) . . . no
H3 C33 H5 109.7(6) . . . no
H4 C33 H5 108.9(6) . . . no
C32 C34 H6 109.0(5) . . . no
C32 C34 H7 108.9(6) . . . no
C32 C34 H8 109.4(6) . . . no
H6 C34 H7 109.3(6) . . . no
H6 C34 H8 110.2(7) . . . no
H7 C34 H8 110.0(6) . . . no
C32 C35 H9 109.4(5) . . . no
C32 C35 H10 110.0(6) . . . no
C32 C35 H11 109.6(5) . . . no
H9 C35 H10 109.6(6) . . . no
H9 C35 H11 108.7(7) . . . no
H10 C35 H11 109.5(6) . . . no
O36 C37 O38 125.7(5) . . . no
O36 C37 C39 118.6(5) . . . no
O38 C37 C39 115.7(5) . . . no
C37 C39 C40 114.0(5) . . . no
C37 C39 H12 108.6(5) . . . no
C37 C39 H13 108.1(5) . . . no
C40 C39 H12 108.3(5) . . . no
C40 C39 H13 108.3(5) . . . no
H12 C39 H13 109.5(6) . . . no
C39 C40 C41 110.9(5) . . . no
C39 C40 C42 107.4(5) . . . no
C39 C40 C43 110.4(6) . . . no
C41 C40 C42 108.3(6) . . . no
C41 C40 C43 107.9(6) . . . no
C42 C40 C43 111.9(7) . . . no
C40 C41 H14 109.3(7) . . . no
C40 C41 H15 110.1(6) . . . no
C40 C41 H16 109.5(6) . . . no
H14 C41 H15 109.6(7) . . . no
H14 C41 H16 108.6(7) . . . no
H15 C41 H16 109.6(8) . . . no
C40 C42 H17 109.6(6) . . . no
C40 C42 H18 109.6(6) . . . no
C40 C42 H19 108.7(7) . . . no
H17 C42 H18 110.5(8) . . . no
H17 C42 H19 109.2(7) . . . no
H18 C42 H19 109.1(7) . . . no
C40 C43 H20 109.6(8) . . . no
C40 C43 H21 109.6(7) . . . no
C40 C43 H22 109.9(7) . . . no
H20 C43 H21 108.8(8) . . . no
H20 C43 H22 109.3(9) . . . no
H21 C43 H22 109.5(8) . . . no
O44 C45 O46 124.8(5) . . . no
O44 C45 C47 116.5(4) . . . no
O46 C45 C47 118.7(5) . . . no
C45 C47 C48 113.9(4) . . . no
C45 C47 H23 108.3(5) . . . no
C45 C47 H24 108.0(5) . . . no
C48 C47 H23 108.5(5) . . . no
C48 C47 H24 108.6(5) . . . no
H23 C47 H24 109.5(5) . . . no
C47 C48 C49 109.3(5) . . . no
C47 C48 C50 108.5(5) . . . no
C47 C48 C51 114.3(5) . . . no
C49 C48 C50 106.9(5) . . . no
C49 C48 C51 110.3(5) . . . no
C50 C48 C51 107.3(5) . . . no
C48 C49 H25 109.8(6) . . . no
C48 C49 H26 109.5(5) . . . no
C48 C49 H27 109.6(6) . . . no
H25 C49 H26 109.5(6) . . . no
H25 C49 H27 109.5(6) . . . no
H26 C49 H27 108.9(7) . . . no
C48 C50 H28 109.9(6) . . . no
C48 C50 H29 109.9(6) . . . no
C48 C50 H30 109.3(6) . . . no
H28 C50 H29 109.6(7) . . . no
H28 C50 H30 109.0(6) . . . no
H29 C50 H30 109.2(6) . . . no
C48 C51 H31 109.5(6) . . . no
C48 C51 H32 109.9(6) . . . no
C48 C51 H33 109.2(6) . . . no
H31 C51 H32 110.1(7) . . . no
H31 C51 H33 108.8(7) . . . no
H32 C51 H33 109.4(6) . . . no
O52 C53 O54 125.5(4) . . . no
O52 C53 C55 117.1(4) . . . no
O54 C53 C55 117.4(5) . . . no
C53 C55 C56 112.3(4) . . . no
C53 C55 H34 108.6(5) . . . no
C53 C55 H35 108.6(4) . . . no
C56 C55 H34 108.9(5) . . . no
C56 C55 H35 108.8(5) . . . no
H34 C55 H35 109.7(5) . . . no
C55 C56 C57 110.6(5) . . . no
C55 C56 C58 105.3(5) . . . no
C55 C56 C59 110.8(5) . . . no
C57 C56 C58 110.6(5) . . . no
C57 C56 C59 109.2(6) . . . no
C58 C56 C59 110.2(5) . . . no
C56 C57 H36 109.3(6) . . . no
C56 C57 H37 108.7(6) . . . no
C56 C57 H38 109.0(6) . . . no
H36 C57 H37 110.0(7) . . . no
H36 C57 H38 110.4(7) . . . no
H37 C57 H38 109.3(6) . . . no
C56 C58 H39 109.2(6) . . . no
C56 C58 H40 109.5(5) . . . no
C56 C58 H41 109.3(6) . . . no
H39 C58 H40 109.7(7) . . . no
H39 C58 H41 109.3(6) . . . no
H40 C58 H41 109.9(7) . . . no
C56 C59 H42 109.3(6) . . . no
C56 C59 H43 109.3(6) . . . no
C56 C59 H44 109.1(6) . . . no
H42 C59 H43 109.8(7) . . . no
H42 C59 H44 109.6(6) . . . no
H43 C59 H44 109.7(7) . . . no
O60 C61 O62 124.5(5) . . . no
O60 C61 C63 115.1(5) . . . no
O62 C61 C63 120.3(5) . . . no
C61 C63 C64 119.8(5) . . . no
C61 C63 H45 106.3(5) . . . no
C61 C63 H46 107.0(5) . . . no
C64 C63 H45 106.6(6) . . . no
C64 C63 H46 107.3(5) . . . no
H45 C63 H46 109.6(6) . . . no
C63 C64 C65 109.1(6) . . . no
C63 C64 C66 107.2(5) . . . no
C63 C64 C67 112.9(6) . . . no
C65 C64 C66 107.6(6) . . . no
C65 C64 C67 110.5(7) . . . no
C66 C64 C67 109.3(5) . . . no
C64 C65 H47 109.8(7) . . . no
C64 C65 H48 109.4(7) . . . no
C64 C65 H49 109.0(8) . . . no
H47 C65 H48 110.3(10) . . . no
H47 C65 H49 109.5(7) . . . no
H48 C65 H49 108.8(8) . . . no
C64 C66 H50 109.8(6) . . . no
C64 C66 H51 109.3(6) . . . no
C64 C66 H52 109.8(6) . . . no
H50 C66 H51 109.0(7) . . . no
H50 C66 H52 110.0(7) . . . no
H51 C66 H52 109.0(7) . . . no
C64 C67 H53 110.2(7) . . . no
C64 C67 H54 110.0(7) . . . no
C64 C67 H55 109.1(7) . . . no
H53 C67 H54 110.0(9) . . . no
H53 C67 H55 108.8(8) . . . no
H54 C67 H55 108.7(9) . . . no
O68 C69 O70 125.7(5) . . . no
O68 C69 C71 117.8(5) . . . no
O70 C69 C71 116.3(5) . . . no
C69 C71 C72 124.6(9) . . . no
C69 C71 C72A 120.3(7) . . . no
C69 C71 C75A 103.1(9) . . . no
C69 C71 H56 106.0(8) . . . no
C69 C71 H57 106.1(6) . . . no
C72 C71 C72A 26.6(9) . . . no
C72 C71 C75A 60.8(10) . . . no
C72 C71 H56 112.4(10) . . . no
C72 C71 H57 99.8(11) . . . no
C72A C71 C75A 87.3(10) . . . no
C72A C71 H56 91.6(8) . . . no
C72A C71 H57 123.1(10) . . . no
C75A C71 H56 146.7(10) . . . no
C75A C71 H57 49.4(9) . . . no
H56 C71 H57 106.1(6) . . . no
C71 C72 C73 135.9(14) . . . no
C71 C72 C74 107.9(11) . . . no
C71 C72 C75 87.8(11) . . . no
C71 C72 C72A 98(2) . . . no
C71 C72 C75A 76.3(12) . . . no
C73 C72 C74 115.2(13) . . . no
C73 C72 C75 83.2(12) . . . no
C73 C72 C72A 84(2) . . . no
C73 C72 C75A 97.0(15) . . . no
C74 C72 C75 90.1(10) . . . no
C74 C72 C72A 76(2) . . . no
C74 C72 C75A 109.8(14) . . . no
C75 C72 C72A 15.3(18) . . . no
C75 C72 C75A 157.4(14) . . . no
C72A C72 C75A 173(3) . . . no
C72 C73 C72A 30.0(9) . . . no
C72 C73 H58 104.1(14) . . . no
C72 C73 H59 110.6(10) . . . no
C72 C73 H60 119.5(16) . . . no
C72A C73 H58 127.7(11) . . . no
C72A C73 H59 112.9(11) . . . no
C72A C73 H60 92.2(15) . . . no
H58 C73 H59 106.4(15) . . . no
H58 C73 H60 106.8(8) . . . no
H59 C73 H60 108.5(12) . . . no
C72 C74 C72A 26.0(7) . . . no
C72 C74 H61 116.0(10) . . . no
C72 C74 H62 115.4(8) . . . no
C72 C74 H63 105.0(10) . . . no
C72A C74 H61 100.5(10) . . . no
C72A C74 H62 104.5(9) . . . no
C72A C74 H63 130.8(10) . . . no
H61 C74 H62 107.7(10) . . . no
H61 C74 H63 105.9(7) . . . no
H62 C74 H63 105.9(9) . . . no
C72 C75 C72A 8.5(10) . . . no
C72 C75 H64 117.9(12) . . . no
C72 C75 H65 112.8(11) . . . no
C72 C75 H66 115.8(12) . . . no
C72A C75 H64 111.0(14) . . . no
C72A C75 H65 120.6(14) . . . no
C72A C75 H66 115.0(14) . . . no
H64 C75 H65 103.0(13) . . . no
H64 C75 H66 104.0(13) . . . no
H65 C75 H66 101.3(13) . . . no
O76 C77 O78 123.3(5) . . . no
O76 C77 C79 118.9(5) . . . no
O78 C77 C79 117.8(5) . . . no
C77 C79 C80 112.1(5) . . . no
C77 C79 H67 108.7(5) . . . no
C77 C79 H68 108.7(5) . . . no
C80 C79 H67 109.0(6) . . . no
C80 C79 H68 108.9(6) . . . no
H67 C79 H68 109.4(5) . . . no
C79 C80 C81 107.6(6) . . . no
C79 C80 C82 106.6(8) . . . no
C79 C80 C83 110.5(7) . . . no
C81 C80 C82 104.8(7) . . . no
C81 C80 C83 108.1(7) . . . no
C82 C80 C83 118.7(10) . . . no
C80 C81 H69 110.2(6) . . . no
C80 C81 H70 109.3(6) . . . no
C80 C81 H71 109.2(6) . . . no
H69 C81 H70 109.6(7) . . . no
H69 C81 H71 109.7(6) . . . no
H70 C81 H71 108.7(7) . . . no
C80 C82 H72 110.9(12) . . . no
C80 C82 H73 109.9(12) . . . no
C80 C82 H74 109.3(9) . . . no
H72 C82 H73 110.2(12) . . . no
H72 C82 H74 109.0(14) . . . no
H73 C82 H74 107.4(14) . . . no
C80 C83 H75 108.7(9) . . . no
C80 C83 H76 108.7(11) . . . no
C80 C83 H77 108.2(13) . . . no
H75 C83 H76 110.7(15) . . . no
H75 C83 H77 110.2(12) . . . no
H76 C83 H77 110.2(12) . . . no
O84 C85 O86 125.6(5) . . . no
O84 C85 C87 117.2(4) . . . no
O86 C85 C87 117.2(5) . . . no
C85 C87 C88 113.7(4) . . . no
C85 C87 H78 108.6(4) . . . no
C85 C87 H79 108.3(5) . . . no
C88 C87 H78 108.3(5) . . . no
C88 C87 H79 108.2(5) . . . no
H78 C87 H79 109.7(5) . . . no
C87 C88 C89 111.5(5) . . . no
C87 C88 C90 109.8(5) . . . no
C87 C88 C91 105.3(5) . . . no
C89 C88 C90 109.8(5) . . . no
C89 C88 C91 111.2(5) . . . no
C90 C88 C91 109.1(5) . . . no
C88 C89 H80 109.0(6) . . . no
C88 C89 H81 109.5(6) . . . no
C88 C89 H82 109.2(6) . . . no
H80 C89 H81 109.7(6) . . . no
H80 C89 H82 109.4(6) . . . no
H81 C89 H82 110.0(7) . . . no
C88 C90 H83 109.2(6) . . . no
C88 C90 H84 109.1(6) . . . no
C88 C90 H85 109.2(6) . . . no
H83 C90 H84 109.6(6) . . . no
H83 C90 H85 109.9(7) . . . no
H84 C90 H85 109.8(6) . . . no
C88 C91 H86 109.6(6) . . . no
C88 C91 H87 109.0(6) . . . no
C88 C91 H88 109.6(6) . . . no
H86 C91 H87 109.2(6) . . . no
H86 C91 H88 110.2(7) . . . no
H87 C91 H88 109.1(7) . . . no
O92 C93 O94 128.2(5) . . . no
O92 C93 C95 120.3(5) . . . no
O94 C93 C95 111.5(5) . . . no
CL96 C95 CL97 109.9(3) . . . no
CL96 C95 C93 112.7(5) . . . no
CL96 C95 H89 108.1(4) . . . no
CL97 C95 C93 110.0(4) . . . no
CL97 C95 H89 107.9(5) . . . no
C93 C95 H89 108.0(5) . . . no
O98 C99 O100 127.3(5) . . . no
O98 C99 C101 116.1(4) . . . no
O100 C99 C101 116.4(4) . . . no
CL102 C101 CL103 109.8(3) . . . no
CL102 C101 C99 112.5(4) . . . no
CL102 C101 H90 107.1(4) . . . no
CL103 C101 C99 112.7(3) . . . no
CL103 C101 H90 107.3(4) . . . no
C99 C101 H90 107.1(4) . . . no
O104 C105 O106 128.1(5) . . . no
O104 C105 C107 112.6(4) . . . no
O106 C105 C107 119.2(5) . . . no
CL108 C107 CL109 110.9(3) . . . no
CL108 C107 C105 111.2(4) . . . no
CL108 C107 H91 108.8(4) . . . no
CL109 C107 C105 108.0(3) . . . no
CL109 C107 H91 109.0(4) . . . no
C105 C107 H91 108.9(5) . . . no
O110 C111 O112 128.3(5) . . . no
O110 C111 C113 111.9(5) . . . no
O112 C111 C113 119.6(5) . . . no
CL114 C113 CL115 122.3(4) . . . no
CL114 C113 C111 123.9(5) . . . no
CL114 C113 H92 94.6(6) . . . no
CL115 C113 C111 112.3(5) . . . no
CL115 C113 H92 94.2(5) . . . no
C111 C113 H92 93.5(6) . . . no
O116 C117 O118 127.8(5) . . . no
O116 C117 C119 117.0(6) . . . no
O118 C117 C119 115.2(6) . . . no
CL120 C119 CL120A 65.0(6) . . . no
CL120 C119 CL121A 92.1(7) . . . no
CL120 C119 H93 99.4(8) . . . no
CL120A C119 CL121A 27.5(4) . . . no
CL120A C119 C117 109.1(8) . . . no
CL120A C119 H93 35.6(4) . . . no
CL121A C119 C117 89.8(6) . . . no
C117 C119 H93 96.6(9) . . . no
O122 C123 O124 129.5(5) . . . no
O122 C123 C125 117.0(5) . . . no
O124 C123 C125 113.2(5) . . . no
CL126 C125 CL127 113.2(3) . . . no
CL126 C125 CL127A 39.1(3) . . . no
CL126 C125 C123 112.7(4) . . . no
CL126 C125 H94 107.1(6) . . . no
CL127 C125 CL127A 87.4(3) . . . no
CL127 C125 C123 108.7(5) . . . no
CL127 C125 H94 107.5(5) . . . no
CL127A C125 C123 96.4(5) . . . no
CL127A C125 H94 145.4(6) . . . no
C123 C125 H94 107.3(5) . . . no
O128 C129 O130 127.9(5) . . . no
O128 C129 C131 111.7(4) . . . no
O130 C129 C131 120.3(5) . . . no
CL132 C131 CL133 111.1(3) . . . no
CL132 C131 CL132A 79.6(4) . . . no
CL132 C131 C129 115.6(4) . . . no
CL132 C131 H95 107.7(4) . . . no
CL133 C131 CL132A 126.7(4) . . . no
CL133 C131 C129 107.2(4) . . . no
CL133 C131 H95 107.4(4) . . . no
CL132A C131 C129 114.3(5) . . . no
CL132A C131 H95 29.2(3) . . . no
C129 C131 H95 107.6(5) . . . no
O134 C135 O136 129.1(6) . . . no
O134 C135 C137 117.7(6) . . . no
O136 C135 C137 113.2(6) . . . no
CL138 C137 CL139 106.2(4) . . . no
CL138 C137 CL139A 45.3(4) . . . no
CL138 C137 C135 116.8(6) . . . no
CL138 C137 H96 109.3(7) . . . no
CL139 C137 CL139A 151.4(6) . . . no
CL139 C137 C135 103.7(5) . . . no
CL139 C137 H96 110.4(7) . . . no
CL139A C137 C135 91.5(6) . . . no
CL139A C137 H96 85.9(7) . . . no
C135 C137 H96 110.2(6) . . . no
CL141 C142 CL143 107.2(14) . . . no
CL141 C142 H97 112(2) . . . no
CL141 C142 H98 109(2) . . . no
CL143 C142 H97 110(2) . . . no
CL143 C142 H98 107(2) . . . no
H97 C142 H98 111.2(18) . . . no
C71 C72A C72 56(2) . . . no
C71 C72A C73 107.9(12) . . . no
C71 C72A C74 96.6(10) . . . no
C71 C72A C75 107.5(13) . . . no
C72 C72A C73 66(2) . . . no
C72 C72A C74 78(2) . . . no
C72 C72A C75 156(3) . . . no
C73 C72A C74 109.3(12) . . . no
C73 C72A C75 110.1(15) . . . no
C74 C72A C75 123.6(14) . . . no
C71 C75A C72 42.9(9) . . . no
C71 C75A H57 30.9(6) . . . no
C72 C75A H57 68.2(12) . . . no
C71 H57 C75A 99.7(11) . . . no
CL114 H92 C113 54.4(4) . . . no
CL120 H93 CL120A 64.9(5) . . . no
CL120 H93 CL121A 117.7(4) . . . no
CL120 H93 C119 46.5(4) . . . no
CL120A H93 CL121A 54.0(5) . . . no
CL120A H93 C119 110.0(6) . . . no
CL132A H95 C131 119.1(6) . . . no
CL143 H97 C142 43.6(15) . . . no
CL143 H98 C142 44.3(15) . . . no

loop_
_geom_bond_atom_site_label_1
_geom_bond_atom_site_label_2
_geom_bond_distance
_geom_bond_site_symmetry_1
_geom_bond_site_symmetry_2
_geom_bond_publ_flag
MN1 O17 1.904(3) . . no
MN1 O18 1.886(3) . . no
MN1 O30 1.910(3) . . no
MN1 O84 1.939(3) . . no
MN1 O100 2.228(3) . . no
MN1 O130 2.270(3) . . no
MN2 O13 1.921(3) . . no
MN2 O14 1.910(3) . . no
MN2 O15 1.896(3) . . no
MN2 O17 1.854(3) . . no
MN2 O18 1.864(3) . . no
MN2 O128 1.921(3) . . no
MN3 O13 1.933(3) . . no
MN3 O14 1.924(3) . . no
MN3 O16 1.898(3) . . no
MN3 O21 1.870(3) . . no
MN3 O22 1.867(3) . . no
MN3 O116 1.918(3) . . no
MN4 O21 1.923(3) . . no
MN4 O22 1.894(3) . . no
MN4 O52 1.938(3) . . no
MN4 O62 1.936(3) . . no
MN4 O92 2.145(4) . . no
MN4 O118 2.205(4) . . no
MN5 O23 1.892(3) . . no
MN5 O24 1.908(3) . . no
MN5 O38 1.934(3) . . no
MN5 O46 1.949(3) . . no
MN5 O106 2.225(3) . . no
MN5 O124 2.187(3) . . no
MN6 O14 1.895(3) . . no
MN6 O15 1.916(3) . . no
MN6 O16 1.934(3) . . no
MN6 O23 1.851(3) . . no
MN6 O24 1.847(3) . . no
MN6 O104 1.939(3) . . no
MN7 O13 1.886(3) . . no
MN7 O15 1.913(3) . . no
MN7 O16 1.930(3) . . no
MN7 O19 1.877(3) . . no
MN7 O20 1.850(3) . . no
MN7 O110 1.934(3) . . no
MN8 O19 1.882(3) . . no
MN8 O20 1.897(3) . . no
MN8 O68 1.943(3) . . no
MN8 O78 1.924(3) . . no
MN8 O112 2.235(4) . . no
MN8 O134 2.197(4) . . no
MN9 O17 1.890(3) . . no
MN9 O24 1.905(3) . . no
MN9 O28 1.957(3) . . no
MN9 O36 1.936(3) . . no
MN9 O98 2.179(3) . . no
MN9 O122 2.141(3) . . no
MN10 O18 1.887(3) . . no
MN10 O19 1.909(3) . . no
MN10 O25 2.227(4) . . no
MN10 O26 2.182(3) . . no
MN10 O76 1.943(3) . . no
MN10 O86 1.966(3) . . no
MN11 O20 1.875(3) . . no
MN11 O21 1.895(3) . . no
MN11 O60 1.914(3) . . no
MN11 O70 1.944(3) . . no
MN11 O136 2.103(4) . . no
MN12 O22 1.915(3) . . no
MN12 O23 1.886(3) . . no
MN12 O27 2.210(3) . . no
MN12 O44 1.930(3) . . no
MN12 O54 1.955(3) . . no
MN12 O94 2.159(4) . . no
CL96 C95 1.759(6) . . no
CL97 C95 1.769(6) . . no
CL102 C101 1.762(5) . . no
CL103 C101 1.779(5) . . no
CL108 C107 1.777(5) . . no
CL109 C107 1.761(5) . . no
CL114 C113 1.614(8) . . no
CL114 H92 1.979(4) . . no
CL115 C113 1.757(6) . . no
CL120 CL121 2.331(7) . . no
CL120 CL120A 1.657(9) . . no
CL120 C119 1.324(9) . . no
CL120 H93 1.801(7) . . no
CL126 CL127A 1.376(8) . . no
CL126 C125 1.744(6) . . no
CL127 C125 1.798(6) . . no
CL132 CL132A 2.127(8) . . no
CL132 C131 1.686(6) . . no
CL133 C131 1.753(6) . . no
CL138 CL139A 1.722(14) . . no
CL138 C137 1.649(9) . . no
CL139 C137 1.839(9) . . no
CL141 CL141 1.63(3) . 2_775 no
CL141 CL143 2.40(2) . . no
CL141 C142 1.57(3) . . no
CL143 C142 1.41(2) . . no
CL143 H97 1.931(13) . . no
CL143 H98 1.932(12) . . no
CL120A CL121A 1.164(10) . . no
CL120A C119 1.704(12) . . no
CL120A H93 1.057(6) . . no
CL121A C119 2.368(14) . . no
CL121A H93 1.411(7) . . no
CL127A C125 2.181(10) . . no
CL132A C131 1.638(8) . . no
CL132A H95 0.916(6) . . no
CL139A C137 2.422(17) . . no
O28 C29 1.253(5) . . no
O30 C29 1.282(5) . . no
O36 C37 1.245(6) . . no
O38 C37 1.288(6) . . no
O44 C45 1.266(6) . . no
O46 C45 1.288(5) . . no
O52 C53 1.249(6) . . no
O54 C53 1.249(5) . . no
O60 C61 1.304(6) . . no
O62 C61 1.246(6) . . no
O68 C69 1.250(6) . . no
O70 C69 1.270(6) . . no
O76 C77 1.254(5) . . no
O78 C77 1.273(6) . . no
O84 C85 1.279(5) . . no
O86 C85 1.248(5) . . no
O92 C93 1.246(7) . . no
O94 C93 1.297(6) . . no
O98 C99 1.240(5) . . no
O100 C99 1.272(6) . . no
O104 C105 1.276(6) . . no
O106 C105 1.236(5) . . no
O110 C111 1.283(6) . . no
O112 C111 1.222(6) . . no
O116 C117 1.282(6) . . no
O118 C117 1.235(6) . . no
O122 C123 1.238(6) . . no
O124 C123 1.279(6) . . no
O128 C129 1.278(6) . . no
O130 C129 1.250(5) . . no
O134 C135 1.294(6) . . no
O136 C135 1.254(7) . . no
C29 C31 1.503(6) . . no
C31 C32 1.537(7) . . no
C31 H1 0.948(5) . . no
C31 H2 0.948(5) . . no
C32 C33 1.523(7) . . no
C32 C34 1.565(8) . . no
C32 C35 1.492(8) . . no
C33 H3 0.942(6) . . no
C33 H4 0.951(6) . . no
C33 H5 0.956(6) . . no
C34 H6 0.950(5) . . no
C34 H7 0.952(7) . . no
C34 H8 0.943(7) . . no
C35 H9 0.954(6) . . no
C35 H10 0.944(6) . . no
C35 H11 0.955(7) . . no
C37 C39 1.502(7) . . no
C39 C40 1.540(8) . . no
C39 H12 0.950(5) . . no
C39 H13 0.949(6) . . no
C40 C41 1.504(8) . . no
C40 C42 1.525(8) . . no
C40 C43 1.490(10) . . no
C41 H14 0.955(7) . . no
C41 H15 0.943(9) . . no
C41 H16 0.955(7) . . no
C42 H17 0.944(7) . . no
C42 H18 0.945(7) . . no
C42 H19 0.959(9) . . no
C43 H20 0.955(8) . . no
C43 H21 0.953(10) . . no
C43 H22 0.946(8) . . no
C45 C47 1.487(7) . . no
C47 C48 1.496(8) . . no
C47 H23 0.950(5) . . no
C47 H24 0.949(5) . . no
C48 C49 1.522(8) . . no
C48 C50 1.583(8) . . no
C48 C51 1.494(7) . . no
C49 H25 0.947(7) . . no
C49 H26 0.954(6) . . no
C49 H27 0.953(7) . . no
C50 H28 0.950(6) . . no
C50 H29 0.948(6) . . no
C50 H30 0.956(6) . . no
C51 H31 0.950(7) . . no
C51 H32 0.943(7) . . no
C51 H33 0.959(7) . . no
C53 C55 1.504(6) . . no
C55 C56 1.589(8) . . no
C55 H34 0.949(5) . . no
C55 H35 0.949(5) . . no
C56 C57 1.521(8) . . no
C56 C58 1.554(7) . . no
C56 C59 1.527(9) . . no
C57 H36 0.941(7) . . no
C57 H37 0.953(8) . . no
C57 H38 0.949(7) . . no
C58 H39 0.952(8) . . no
C58 H40 0.945(6) . . no
C58 H41 0.950(7) . . no
C59 H42 0.948(6) . . no
C59 H43 0.947(7) . . no
C59 H44 0.950(7) . . no
C61 C63 1.508(7) . . no
C63 C64 1.488(7) . . no
C63 H45 0.956(6) . . no
C63 H46 0.943(6) . . no
C64 C65 1.511(10) . . no
C64 C66 1.526(7) . . no
C64 C67 1.518(9) . . no
C65 H47 0.941(10) . . no
C65 H48 0.949(7) . . no
C65 H49 0.959(9) . . no
C66 H50 0.947(7) . . no
C66 H51 0.959(7) . . no
C66 H52 0.947(8) . . no
C67 H53 0.946(8) . . no
C67 H54 0.948(7) . . no
C67 H55 0.961(11) . . no
C69 C71 1.532(8) . . no
C71 C72 1.305(16) . . no
C71 C72A 1.565(16) . . no
C71 C75A 1.86(3) . . no
C71 H56 0.971(9) . . no
C71 H57 0.970(10) . . no
C72 C73 1.290(16) . . no
C72 C74 1.578(16) . . no
C72 C75 1.93(2) . . no
C72 C72A 0.71(2) . . no
C72 C75A 1.67(3) . . no
C73 C72A 1.407(18) . . no
C73 H58 0.979(16) . . no
C73 H59 0.958(8) . . no
C73 H60 0.952(16) . . no
C74 C72A 1.564(16) . . no
C74 H61 0.960(9) . . no
C74 H62 0.961(9) . . no
C74 H63 0.983(11) . . no
C75 C72A 1.259(19) . . no
C75 H64 0.973(13) . . no
C75 H65 1.009(13) . . no
C75 H66 0.996(14) . . no
C77 C79 1.494(6) . . no
C79 C80 1.492(9) . . no
C79 H67 0.951(5) . . no
C79 H68 0.950(5) . . no
C80 C81 1.549(8) . . no
C80 C82 1.540(13) . . no
C80 C83 1.478(13) . . no
C81 H69 0.944(7) . . no
C81 H70 0.955(6) . . no
C81 H71 0.954(7) . . no
C82 H72 0.936(10) . . no
C82 H73 0.956(10) . . no
C82 H74 0.97(2) . . no
C83 H75 0.942(19) . . no
C83 H76 0.943(8) . . no
C83 H77 0.949(11) . . no
C85 C87 1.500(7) . . no
C87 C88 1.532(8) . . no
C87 H78 0.949(5) . . no
C87 H79 0.949(5) . . no
C88 C89 1.464(8) . . no
C88 C90 1.544(8) . . no
C88 C91 1.555(8) . . no
C89 H80 0.952(6) . . no
C89 H81 0.946(6) . . no
C89 H82 0.949(6) . . no
C90 H83 0.949(6) . . no
C90 H84 0.950(7) . . no
C90 H85 0.946(7) . . no
C91 H86 0.945(7) . . no
C91 H87 0.958(7) . . no
C91 H88 0.946(7) . . no
C93 C95 1.511(8) . . no
C95 H89 0.954(6) . . no
C99 C101 1.537(7) . . no
C101 H90 0.952(5) . . no
C105 C107 1.541(7) . . no
C107 H91 0.947(5) . . no
C111 C113 1.525(8) . . no
C113 H92 1.025(11) . . no
C117 C119 1.513(10) . . no
C119 H93 1.023(12) . . no
C123 C125 1.573(8) . . no
C125 H94 0.949(8) . . no
C129 C131 1.530(7) . . no
C131 H95 0.983(5) . . no
C135 C137 1.533(9) . . no
C137 H96 0.948(7) . . no
C142 H97 0.92(3) . . no
C142 H98 0.96(2) . . no
C75A H57 1.44(2) . . no
